data_1547747
loop_
_publ_author_name
'Kai-Jen Chen'
'Ya-Ching Tsai'
'Yuji Suzaki'
'Kohtaro Osakada'
'Atsushi Miura'
'Masaki Horie'

_publ_section_title
;
 Rapid and reversible photoinduced switching of a rotaxane crystal
;
_journal_name_full 'Nature Communications'
_journal_page_first 13321
_journal_paper_doi 10.1038/ncomms13321
_journal_volume 7
_journal_year 2016
_chemical_formula_sum 'C43 H54 F6 Fe N O8 P'
_chemical_formula_weight 913.69
_space_group_crystal_system triclinic
_space_group_IT_number 2
_space_group_name_Hall '-P 1'
_space_group_name_H-M_alt 'P -1'
_symmetry_space_group_name_Hall '-P 1'
_symmetry_space_group_name_H-M 'P -1'
_atom_sites_solution_hydrogens geom
_cell_angle_alpha 87.289(3)
_cell_angle_beta 79.822(3)
_cell_angle_gamma 88.798(2)
_cell_formula_units_Z 2
_cell_length_a 10.3504(7)
_cell_length_b 11.1958(9)
_cell_length_c 19.4394(14)
_cell_measurement_reflns_used 2813
_cell_measurement_temperature 296(2)
_cell_measurement_theta_max 25
_cell_measurement_theta_min 2.5
_cell_volume 2214.5(3)
_computing_cell_refinement 'SAINT V8.34A (Bruker AXS Inc., 2013)'
_computing_data_collection 'APEX2 (Bruker AXS, 2010)'
_computing_data_reduction 'SAINT V8.34A (Bruker AXS Inc., 2013)'
_computing_molecular_graphics 'SHELXTL (Sheldrick, 2008)'
_computing_publication_material SHELXTL
_computing_structure_refinement 'SHELXL-2014/6 (Sheldrick, 2014)'
_diffrn_ambient_temperature 296(2)
_diffrn_detector_area_resol_mean 8.3333
_diffrn_measured_fraction_theta_full 0.988
_diffrn_measured_fraction_theta_max 0.980
_diffrn_measurement_device_type 'Bruker APEX-II CCD'
_diffrn_measurement_method '\f and \w scans'
_diffrn_radiation_type MoK\a
_diffrn_radiation_wavelength 0.71073
_diffrn_reflns_av_R_equivalents 0.0649
_diffrn_reflns_av_unetI/netI 0.0792
_diffrn_reflns_Laue_measured_fraction_full 0.988
_diffrn_reflns_Laue_measured_fraction_max 0.980
_diffrn_reflns_limit_h_max 12
_diffrn_reflns_limit_h_min -11
_diffrn_reflns_limit_k_max 13
_diffrn_reflns_limit_k_min -13
_diffrn_reflns_limit_l_max 24
_diffrn_reflns_limit_l_min -24
_diffrn_reflns_number 33286
_diffrn_reflns_point_group_measured_fraction_full 0.988
_diffrn_reflns_point_group_measured_fraction_max 0.980
_diffrn_reflns_theta_full 25.242
_diffrn_reflns_theta_max 26.405
_diffrn_reflns_theta_min 1.065
_exptl_absorpt_coefficient_mu 0.453
_exptl_absorpt_correction_T_max 0.9486
_exptl_absorpt_correction_T_min 0.8497
_exptl_absorpt_correction_type multi-scan
_exptl_absorpt_process_details 'SADABS V2014/4 (Bruker AXS Inc.)'
_exptl_crystal_colour yellow
_exptl_crystal_density_diffrn 1.370
_exptl_crystal_density_method 'not measured'
_exptl_crystal_description tabullar
_exptl_crystal_F_000 956
_exptl_crystal_size_max 0.35
_exptl_crystal_size_mid 0.30
_exptl_crystal_size_min 0.10
_refine_diff_density_max 0.635
_refine_diff_density_min -0.562
_refine_diff_density_rms 0.112
_refine_ls_extinction_coef .
_refine_ls_extinction_method none
_refine_ls_goodness_of_fit_ref 0.986
_refine_ls_hydrogen_treatment constr
_refine_ls_matrix_type full
_refine_ls_number_parameters 542
_refine_ls_number_reflns 8893
_refine_ls_number_restraints 0
_refine_ls_restrained_S_all 0.986
_refine_ls_R_factor_all 0.1344
_refine_ls_R_factor_gt 0.0658
_refine_ls_shift/su_max 0.000
_refine_ls_shift/su_mean 0.000
_refine_ls_structure_factor_coef Fsqd
_refine_ls_weighting_details 'w=1/[\s^2^(Fo^2^)+(0.1353P)^2^] where P=(Fo^2^+2Fc^2^)/3'
_refine_ls_weighting_scheme calc
_refine_ls_wR_factor_gt 0.1863
_refine_ls_wR_factor_ref 0.2398
_reflns_Friedel_coverage 0.000
_reflns_Friedel_fraction_full .
_reflns_Friedel_fraction_max .
_reflns_number_gt 4645
_reflns_number_total 8893
_reflns_threshold_expression 'I > 2\s(I)'
_cod_data_source_file rotaxane25mW.cif
_cod_data_source_block 140639_170_0m
_cod_database_code 1547747
_shelx_space_group_comment
;
The symmetry employed for this shelxl refinement is uniquely defined
by the following loop, which should always be used as a source of
symmetry information in preference to the above space-group names.
They are only intended as comments.
;
_shelxl_version_number 2014/6

loop_
_space_group_symop_operation_xyz
'x, y, z'
'-x, -y, -z'

loop_
_atom_site_label
_atom_site_type_symbol
_atom_site_fract_x
_atom_site_fract_y
_atom_site_fract_z
_atom_site_U_iso_or_equiv
_atom_site_adp_type
_atom_site_occupancy
_atom_site_site_symmetry_order
_atom_site_calc_flag
_atom_site_refinement_flags_posn
_atom_site_refinement_flags_adp
_atom_site_refinement_flags_occupancy
_atom_site_disorder_assembly
_atom_site_disorder_group
Fe1 Fe 0.31832(6) 0.36558(6) 0.43079(3) 0.0571(3) Uani 1 1 d . . . . .
N1 N 0.4074(3) 0.2646(3) 0.21257(14) 0.0486(8) Uani 1 1 d . . . . .
H1A H 0.3221 0.2602 0.2113 0.058 Uiso 1 1 calc R U . . .
H1B H 0.4362 0.3340 0.1919 0.058 Uiso 1 1 calc R U . . .
C1 C 0.4275(4) 0.2595(4) 0.28754(18) 0.0502(10) Uani 1 1 d . . . . .
H1C H 0.3865 0.1882 0.3113 0.060 Uiso 1 1 calc R U . . .
H1D H 0.5208 0.2537 0.2886 0.060 Uiso 1 1 calc R U . . .
C2 C 0.4792(4) 0.1641(4) 0.1740(2) 0.0577(11) Uani 1 1 d . . . . .
H2A H 0.4602 0.0899 0.2014 0.069 Uiso 1 1 calc R U . . .
H2B H 0.5729 0.1773 0.1681 0.069 Uiso 1 1 calc R U . . .
C3 C 0.4419(4) 0.1524(4) 0.1037(2) 0.0532(10) Uani 1 1 d . . . . .
C4 C 0.3652(4) 0.0587(4) 0.0923(2) 0.0611(11) Uani 1 1 d . . . . .
H4 H 0.3367 0.0027 0.1284 0.073 Uiso 1 1 calc R U . . .
C5 C 0.3302(5) 0.0474(4) 0.0274(3) 0.0692(13) Uani 1 1 d . . . . .
H5 H 0.2795 -0.0170 0.0203 0.083 Uiso 1 1 calc R U . . .
C6 C 0.3687(5) 0.1291(5) -0.0268(2) 0.0694(13) Uani 1 1 d . . . . .
C7 C 0.4445(5) 0.2229(5) -0.0148(2) 0.0771(14) Uani 1 1 d . . . . .
H7 H 0.4721 0.2794 -0.0507 0.093 Uiso 1 1 calc R U . . .
C8 C 0.4799(5) 0.2343(4) 0.0492(2) 0.0687(13) Uani 1 1 d . . . . .
H8 H 0.5307 0.2988 0.0559 0.082 Uiso 1 1 calc R U . . .
C9 C 0.3287(6) 0.1158(6) -0.0972(3) 0.0997(19) Uani 1 1 d . . . . .
H9A H 0.2927 0.0379 -0.0987 0.149 Uiso 1 1 calc R U . . .
H9B H 0.4042 0.1253 -0.1335 0.149 Uiso 1 1 calc R U . . .
H9C H 0.2639 0.1757 -0.1040 0.149 Uiso 1 1 calc R U . . .
C10 C 0.3712(4) 0.3670(4) 0.32578(19) 0.0488(10) Uani 1 1 d . . . . .
C11 C 0.2376(4) 0.3983(4) 0.3444(2) 0.0588(11) Uani 1 1 d . . . . .
H11 H 0.1612 0.4201 0.3277 0.071 Uiso 1 1 calc R U . . .
C12 C 0.2285(5) 0.5025(4) 0.3846(2) 0.0689(13) Uani 1 1 d . . . . .
H12 H 0.1514 0.5276 0.3696 0.083 Uiso 1 1 calc R U . . .
C13 C 0.3535(6) 0.5341(4) 0.3895(2) 0.0756(15) Uani 1 1 d . . . . .
H13 H 0.3751 0.5994 0.4129 0.091 Uiso 1 1 calc R U . . .
C14 C 0.4447(5) 0.4530(4) 0.3537(2) 0.0620(12) Uani 1 1 d . . . . .
H14 H 0.5356 0.4553 0.3492 0.074 Uiso 1 1 calc R U . . .
C15 C 0.3628(7) 0.1993(5) 0.4649(2) 0.0878(17) Uani 1 1 d . . . . .
H15 H 0.4005 0.1391 0.4362 0.105 Uiso 1 1 calc R U . . .
C16 C 0.2287(6) 0.2221(6) 0.4855(3) 0.0904(17) Uani 1 1 d . . . . .
H16 H 0.1617 0.1780 0.4733 0.108 Uiso 1 1 calc R U . . .
C17 C 0.2107(6) 0.3207(6) 0.5272(3) 0.0936(18) Uani 1 1 d . . . . .
H17 H 0.1309 0.3546 0.5472 0.112 Uiso 1 1 calc R U . . .
C18 C 0.3364(7) 0.3593(6) 0.5331(2) 0.0909(17) Uani 1 1 d . . . . .
H18 H 0.3547 0.4241 0.5578 0.109 Uiso 1 1 calc R U . . .
C19 C 0.4295(6) 0.2832(6) 0.4953(3) 0.0913(18) Uani 1 1 d . . . . .
H19 H 0.5201 0.2880 0.4912 0.110 Uiso 1 1 calc R U . . .
O1 O 0.1083(3) 0.1811(3) 0.20243(17) 0.0659(8) Uani 1 1 d . . . . .
O2 O 0.2255(3) 0.0392(3) 0.3070(2) 0.0920(12) Uani 1 1 d . . . . .
O4 O 0.6858(3) 0.0902(3) 0.34552(19) 0.0791(10) Uani 1 1 d . . . . .
O5 O 0.7639(3) 0.2881(3) 0.28068(16) 0.0658(8) Uani 1 1 d . . . . .
O6 O 0.6455(3) 0.4204(3) 0.17395(16) 0.0657(8) Uani 1 1 d . . . . .
O7 O 0.4165(3) 0.5177(3) 0.14585(16) 0.0646(8) Uani 1 1 d . . . . .
O8 O 0.1901(3) 0.3776(3) 0.13593(16) 0.0679(8) Uani 1 1 d . . . . .
C20 C 0.0879(5) 0.3318(6) 0.0360(3) 0.0915(17) Uani 1 1 d . . . . .
H20 H 0.1171 0.4021 0.0113 0.110 Uiso 1 1 calc R U . . .
C21 C 0.0123(6) 0.2502(8) 0.0073(3) 0.108(2) Uani 1 1 d . . . . .
H21 H -0.0086 0.2668 -0.0368 0.129 Uiso 1 1 calc R U . . .
C22 C -0.0293(7) 0.1496(7) 0.0429(4) 0.109(2) Uani 1 1 d . . . . .
H22 H -0.0792 0.0970 0.0232 0.131 Uiso 1 1 calc R U . . .
C23 C -0.0005(5) 0.1219(5) 0.1073(3) 0.0884(17) Uani 1 1 d . . . . .
H23 H -0.0302 0.0507 0.1308 0.106 Uiso 1 1 calc R U . . .
C24 C 0.0732(4) 0.1994(5) 0.1388(3) 0.0650(12) Uani 1 1 d . . . . .
C25 C 0.0480(5) 0.0802(4) 0.2449(3) 0.0730(14) Uani 1 1 d . . . . .
H25A H 0.0723 0.0066 0.2211 0.088 Uiso 1 1 calc R U . . .
H25B H -0.0468 0.0889 0.2520 0.088 Uiso 1 1 calc R U . . .
C26 C 0.0923(5) 0.0750(5) 0.3129(3) 0.0761(14) Uani 1 1 d . . . . .
H26A H 0.0808 0.1532 0.3327 0.091 Uiso 1 1 calc R U . . .
H26B H 0.0384 0.0191 0.3447 0.091 Uiso 1 1 calc R U . . .
C31 C 0.7517(4) 0.1648(5) 0.3813(3) 0.0667(13) Uani 1 1 d . . . . .
C32 C 0.7784(5) 0.1409(6) 0.4484(3) 0.0862(16) Uani 1 1 d . . . . .
H32 H 0.7507 0.0698 0.4728 0.103 Uiso 1 1 calc R U . . .
C33 C 0.8462(6) 0.2230(7) 0.4786(3) 0.0960(18) Uani 1 1 d . . . . .
H33 H 0.8651 0.2063 0.5231 0.115 Uiso 1 1 calc R U . . .
C34 C 0.8852(6) 0.3267(6) 0.4445(3) 0.0910(17) Uani 1 1 d . . . . .
H34 H 0.9298 0.3815 0.4658 0.109 Uiso 1 1 calc R U . . .
C35 C 0.8598(5) 0.3530(5) 0.3779(3) 0.0740(14) Uani 1 1 d . . . . .
H35 H 0.8871 0.4250 0.3546 0.089 Uiso 1 1 calc R U . . .
C36 C 0.7941(4) 0.2723(4) 0.3466(2) 0.0585(11) Uani 1 1 d . . . . .
C37 C 0.8256(4) 0.3847(4) 0.2368(2) 0.0594(11) Uani 1 1 d . . . . .
H37A H 0.9203 0.3752 0.2297 0.071 Uiso 1 1 calc R U . . .
H37B H 0.8020 0.4604 0.2582 0.071 Uiso 1 1 calc R U . . .
C38 C 0.7790(4) 0.3818(4) 0.1690(2) 0.0650(12) Uani 1 1 d . . . . .
H38A H 0.8340 0.4328 0.1346 0.078 Uiso 1 1 calc R U . . .
H38B H 0.7877 0.3008 0.1529 0.078 Uiso 1 1 calc R U . . .
C39 C 0.6333(5) 0.5463(4) 0.1617(3) 0.0740(14) Uani 1 1 d . . . . .
H39A H 0.6622 0.5672 0.1125 0.089 Uiso 1 1 calc R U . . .
H39B H 0.6879 0.5878 0.1883 0.089 Uiso 1 1 calc R U . . .
C40 C 0.4928(5) 0.5828(4) 0.1834(2) 0.0666(12) Uani 1 1 d . . . . .
H40A H 0.4652 0.5664 0.2332 0.080 Uiso 1 1 calc R U . . .
H40B H 0.4820 0.6678 0.1736 0.080 Uiso 1 1 calc R U . . .
C41 C 0.2853(5) 0.5613(4) 0.1536(3) 0.0772(15) Uani 1 1 d . . . . .
H41A H 0.2846 0.6464 0.1415 0.093 Uiso 1 1 calc R U . . .
H41B H 0.2417 0.5491 0.2018 0.093 Uiso 1 1 calc R U . . .
C42 C 0.2154(5) 0.4961(5) 0.1067(3) 0.0757(14) Uani 1 1 d . . . . .
H42A H 0.1334 0.5369 0.1024 0.091 Uiso 1 1 calc R U . . .
H42B H 0.2689 0.4931 0.0605 0.091 Uiso 1 1 calc R U . . .
C43 C 0.1181(4) 0.3046(5) 0.1025(2) 0.0693(13) Uani 1 1 d . . . . .
P1 P 0.94645(12) 0.72732(11) 0.24585(7) 0.0681(4) Uani 1 1 d . . . . .
F1 F 0.8066(3) 0.6804(3) 0.28226(18) 0.1079(11) Uani 1 1 d . . . . .
F2 F 1.0860(3) 0.7736(3) 0.2103(2) 0.1164(12) Uani 1 1 d . . . . .
F3 F 0.8811(4) 0.8346(4) 0.2096(2) 0.1448(16) Uani 1 1 d . . . . .
F4 F 0.9463(4) 0.8108(4) 0.3084(2) 0.1365(15) Uani 1 1 d . . . . .
F5 F 1.0095(4) 0.6203(4) 0.2817(3) 0.1484(16) Uani 1 1 d . . . . .
F6 F 0.9421(4) 0.6472(3) 0.18194(19) 0.1341(15) Uani 1 1 d . . . . .
C27 C 0.2464(5) -0.0780(5) 0.3243(3) 0.0930(18) Uani 1 1 d . . . . .
H27A H 0.2084 -0.1259 0.2928 0.112 Uiso 1 1 calc R U . . .
H27B H 0.1981 -0.0949 0.3711 0.112 Uiso 1 1 calc R U . . .
O3 O 0.4690(4) -0.0508(4) 0.3264(4) 0.172(3) Uani 1 1 d . . . . .
C28 C 0.3776(6) -0.1172(5) 0.3226(4) 0.107(2) Uani 1 1 d . . . . .
H28A H 0.3754 -0.1772 0.3605 0.128 Uiso 1 1 calc R U . . .
H28B H 0.4028 -0.1587 0.2795 0.128 Uiso 1 1 calc R U . . .
C29 C 0.5982(5) -0.0936(5) 0.3237(4) 0.105(2) Uani 1 1 d . . . . .
H29A H 0.6470 -0.0819 0.2766 0.126 Uiso 1 1 calc R U . . .
H29B H 0.5974 -0.1785 0.3362 0.126 Uiso 1 1 calc R U . . .
C30 C 0.6615(5) -0.0294(5) 0.3724(3) 0.0885(18) Uani 1 1 d . . . . .
H30A H 0.6051 -0.0290 0.4179 0.106 Uiso 1 1 calc R U . . .
H30B H 0.7436 -0.0690 0.3778 0.106 Uiso 1 1 calc R U . . .

loop_
_atom_site_aniso_label
_atom_site_aniso_U_11
_atom_site_aniso_U_22
_atom_site_aniso_U_33
_atom_site_aniso_U_23
_atom_site_aniso_U_13
_atom_site_aniso_U_12
Fe1 0.0681(5) 0.0649(5) 0.0387(3) -0.0055(3) -0.0105(3) 0.0064(3)
N1 0.059(2) 0.049(2) 0.0393(17) -0.0026(14) -0.0132(15) 0.0036(16)
C1 0.059(3) 0.056(3) 0.037(2) 0.0003(18) -0.0118(18) -0.003(2)
C2 0.071(3) 0.054(3) 0.050(2) -0.009(2) -0.015(2) 0.011(2)
C3 0.065(3) 0.052(3) 0.043(2) -0.0085(19) -0.0101(19) 0.011(2)
C4 0.065(3) 0.064(3) 0.053(3) -0.002(2) -0.006(2) 0.000(2)
C5 0.068(3) 0.067(3) 0.076(3) -0.018(3) -0.016(2) -0.002(2)
C6 0.082(3) 0.082(4) 0.046(3) -0.016(2) -0.018(2) 0.025(3)
C7 0.112(4) 0.069(3) 0.050(3) 0.004(2) -0.015(3) -0.002(3)
C8 0.097(4) 0.062(3) 0.049(3) -0.002(2) -0.015(2) -0.005(3)
C9 0.116(5) 0.127(5) 0.067(3) -0.026(3) -0.042(3) 0.023(4)
C10 0.062(3) 0.048(2) 0.038(2) -0.0013(17) -0.0141(18) -0.0019(19)
C11 0.059(3) 0.071(3) 0.048(2) -0.002(2) -0.018(2) 0.012(2)
C12 0.083(4) 0.069(3) 0.059(3) -0.007(2) -0.026(2) 0.018(3)
C13 0.125(5) 0.054(3) 0.052(3) -0.008(2) -0.028(3) -0.004(3)
C14 0.079(3) 0.061(3) 0.048(2) -0.005(2) -0.014(2) -0.019(2)
C15 0.131(5) 0.080(4) 0.048(3) 0.011(3) -0.008(3) 0.026(4)
C16 0.111(5) 0.097(5) 0.063(3) 0.022(3) -0.019(3) -0.014(4)
C17 0.099(5) 0.127(5) 0.046(3) 0.007(3) 0.007(3) 0.017(4)
C18 0.122(5) 0.113(5) 0.041(3) -0.013(3) -0.022(3) 0.015(4)
C19 0.098(4) 0.126(5) 0.052(3) 0.004(3) -0.025(3) 0.024(4)
O1 0.0586(19) 0.0584(19) 0.083(2) -0.0060(16) -0.0171(16) -0.0033(15)
O2 0.063(2) 0.070(2) 0.140(3) 0.028(2) -0.018(2) -0.0132(18)
O4 0.075(2) 0.067(2) 0.095(2) 0.0319(19) -0.0234(19) -0.0118(18)
O5 0.0648(19) 0.0579(19) 0.077(2) 0.0170(16) -0.0228(16) -0.0063(15)
O6 0.0573(19) 0.059(2) 0.082(2) 0.0155(16) -0.0209(16) -0.0073(15)
O7 0.0511(18) 0.0610(19) 0.082(2) -0.0082(16) -0.0113(15) 0.0068(15)
O8 0.0605(19) 0.067(2) 0.077(2) 0.0082(17) -0.0164(16) 0.0002(16)
C20 0.065(3) 0.132(5) 0.076(4) 0.002(3) -0.012(3) 0.014(3)
C21 0.081(4) 0.163(7) 0.091(4) -0.042(5) -0.041(4) 0.022(4)
C22 0.096(5) 0.120(6) 0.126(6) -0.044(5) -0.047(4) 0.001(4)
C23 0.072(4) 0.091(4) 0.110(5) -0.031(4) -0.031(3) 0.007(3)
C24 0.054(3) 0.074(3) 0.068(3) -0.014(3) -0.013(2) 0.003(2)
C25 0.057(3) 0.058(3) 0.101(4) 0.005(3) -0.007(3) -0.009(2)
C26 0.065(3) 0.071(3) 0.089(4) 0.005(3) -0.004(3) -0.008(3)
C31 0.048(3) 0.076(3) 0.073(3) 0.013(3) -0.007(2) 0.006(2)
C32 0.078(4) 0.105(5) 0.068(3) 0.030(3) -0.002(3) 0.000(3)
C33 0.101(5) 0.131(6) 0.054(3) 0.011(4) -0.015(3) 0.006(4)
C34 0.095(4) 0.114(5) 0.066(3) -0.009(3) -0.020(3) -0.001(4)
C35 0.074(3) 0.074(3) 0.075(3) -0.008(3) -0.014(3) -0.001(3)
C36 0.050(3) 0.063(3) 0.060(3) 0.007(2) -0.005(2) 0.006(2)
C37 0.050(2) 0.058(3) 0.068(3) 0.015(2) -0.008(2) -0.002(2)
C38 0.057(3) 0.072(3) 0.064(3) 0.014(2) -0.009(2) 0.000(2)
C39 0.076(4) 0.056(3) 0.095(4) 0.025(3) -0.034(3) -0.019(3)
C40 0.090(4) 0.052(3) 0.059(3) 0.005(2) -0.016(2) -0.003(2)
C41 0.063(3) 0.060(3) 0.105(4) 0.006(3) -0.006(3) 0.011(2)
C42 0.057(3) 0.075(4) 0.096(4) 0.017(3) -0.020(3) 0.008(2)
C43 0.046(3) 0.095(4) 0.068(3) -0.018(3) -0.010(2) 0.010(3)
P1 0.0620(8) 0.0591(8) 0.0833(9) -0.0107(7) -0.0107(7) -0.0048(6)
F1 0.084(2) 0.095(2) 0.137(3) -0.030(2) 0.0138(19) -0.0277(17)
F2 0.080(2) 0.092(2) 0.166(3) -0.033(2) 0.020(2) -0.0219(18)
F3 0.131(3) 0.119(3) 0.186(4) 0.043(3) -0.046(3) 0.010(2)
F4 0.119(3) 0.148(3) 0.140(3) -0.076(3) 0.007(2) -0.049(2)
F5 0.125(3) 0.124(3) 0.195(4) 0.052(3) -0.041(3) 0.018(2)
F6 0.147(3) 0.139(3) 0.112(3) -0.054(2) 0.011(2) -0.057(3)
C27 0.081(4) 0.068(4) 0.137(5) 0.021(3) -0.042(4) -0.019(3)
O3 0.078(3) 0.058(3) 0.389(9) 0.032(4) -0.083(4) -0.007(2)
C28 0.096(5) 0.057(4) 0.171(7) 0.028(4) -0.042(4) -0.011(3)
C29 0.070(4) 0.053(3) 0.193(7) 0.021(4) -0.032(4) 0.005(3)
C30 0.067(3) 0.068(4) 0.121(5) 0.042(3) -0.002(3) 0.001(3)

loop_
_atom_type_symbol
_atom_type_description
_atom_type_scat_dispersion_real
_atom_type_scat_dispersion_imag
_atom_type_scat_source
C C 0.0033 0.0016 'International Tables Vol C Tables 4.2.6.8 and 6.1.1.4'
H H 0.0000 0.0000 'International Tables Vol C Tables 4.2.6.8 and 6.1.1.4'
N N 0.0061 0.0033 'International Tables Vol C Tables 4.2.6.8 and 6.1.1.4'
O O 0.0106 0.0060 'International Tables Vol C Tables 4.2.6.8 and 6.1.1.4'
F F 0.0171 0.0103 'International Tables Vol C Tables 4.2.6.8 and 6.1.1.4'
P P 0.1023 0.0942 'International Tables Vol C Tables 4.2.6.8 and 6.1.1.4'
Fe Fe 0.3463 0.8444 'International Tables Vol C Tables 4.2.6.8 and 6.1.1.4'

loop_
_geom_angle_atom_site_label_1
_geom_angle_atom_site_label_2
_geom_angle_atom_site_label_3
_geom_angle
_geom_angle_site_symmetry_1
_geom_angle_site_symmetry_3
C10 Fe1 C15 105.31(18) . .
C10 Fe1 C11 40.81(16) . .
C15 Fe1 C11 123.0(2) . .
C10 Fe1 C19 121.9(2) . .
C15 Fe1 C19 40.2(2) . .
C11 Fe1 C19 158.7(2) . .
C10 Fe1 C18 159.3(2) . .
C15 Fe1 C18 68.0(2) . .
C11 Fe1 C18 159.2(2) . .
C19 Fe1 C18 40.5(2) . .
C10 Fe1 C13 68.55(17) . .
C15 Fe1 C13 156.8(3) . .
C11 Fe1 C13 67.75(19) . .
C19 Fe1 C13 122.8(3) . .
C18 Fe1 C13 109.5(2) . .
C10 Fe1 C16 121.3(2) . .
C15 Fe1 C16 40.4(2) . .
C11 Fe1 C16 108.7(2) . .
C19 Fe1 C16 67.2(3) . .
C18 Fe1 C16 67.1(2) . .
C13 Fe1 C16 161.8(3) . .
C10 Fe1 C12 69.02(17) . .
C15 Fe1 C12 161.2(3) . .
C11 Fe1 C12 41.22(17) . .
C19 Fe1 C12 158.0(2) . .
C18 Fe1 C12 123.5(2) . .
C13 Fe1 C12 39.4(2) . .
C16 Fe1 C12 126.2(2) . .
C10 Fe1 C14 41.15(16) . .
C15 Fe1 C14 120.2(2) . .
C11 Fe1 C14 68.51(18) . .
C19 Fe1 C14 106.5(2) . .
C18 Fe1 C14 123.8(2) . .
C13 Fe1 C14 40.64(19) . .
C16 Fe1 C14 156.5(2) . .
C12 Fe1 C14 68.1(2) . .
C10 Fe1 C17 157.3(2) . .
C15 Fe1 C17 68.1(2) . .
C11 Fe1 C17 123.3(2) . .
C19 Fe1 C17 67.9(2) . .
C18 Fe1 C17 40.3(2) . .
C13 Fe1 C17 125.9(2) . .
C16 Fe1 C17 39.8(2) . .
C12 Fe1 C17 109.9(2) . .
C14 Fe1 C17 161.1(2) . .
C2 N1 C1 110.6(3) . .
C2 N1 H1A 109.5 . .
C1 N1 H1A 109.5 . .
C2 N1 H1B 109.5 . .
C1 N1 H1B 109.5 . .
H1A N1 H1B 108.1 . .
C10 C1 N1 112.3(3) . .
C10 C1 H1C 109.1 . .
N1 C1 H1C 109.1 . .
C10 C1 H1D 109.1 . .
N1 C1 H1D 109.1 . .
H1C C1 H1D 107.9 . .
N1 C2 C3 112.1(3) . .
N1 C2 H2A 109.2 . .
C3 C2 H2A 109.2 . .
N1 C2 H2B 109.2 . .
C3 C2 H2B 109.2 . .
H2A C2 H2B 107.9 . .
C8 C3 C4 117.9(4) . .
C8 C3 C2 122.1(4) . .
C4 C3 C2 120.0(4) . .
C3 C4 C5 120.3(4) . .
C3 C4 H4 119.9 . .
C5 C4 H4 119.9 . .
C6 C5 C4 121.5(5) . .
C6 C5 H5 119.3 . .
C4 C5 H5 119.3 . .
C5 C6 C7 117.8(4) . .
C5 C6 C9 120.7(5) . .
C7 C6 C9 121.5(5) . .
C8 C7 C6 121.0(5) . .
C8 C7 H7 119.5 . .
C6 C7 H7 119.5 . .
C7 C8 C3 121.5(5) . .
C7 C8 H8 119.3 . .
C3 C8 H8 119.3 . .
C6 C9 H9A 109.5 . .
C6 C9 H9B 109.5 . .
H9A C9 H9B 109.5 . .
C6 C9 H9C 109.5 . .
H9A C9 H9C 109.5 . .
H9B C9 H9C 109.5 . .
C11 C10 C14 107.4(4) . .
C11 C10 C1 127.1(4) . .
C14 C10 C1 125.4(4) . .
C11 C10 Fe1 69.7(2) . .
C14 C10 Fe1 70.0(2) . .
C1 C10 Fe1 122.8(3) . .
C10 C11 Fe1 69.5(2) . .
C10 C11 H11 145.2 . .
Fe1 C11 H11 145.2 . .
C13 C12 Fe1 70.2(3) . .
C13 C12 H12 144.9 . .
Fe1 C12 H12 144.9 . .
C12 C13 C14 109.8(4) . .
C12 C13 Fe1 70.3(3) . .
C14 C13 Fe1 69.8(3) . .
C12 C13 H13 125.1 . .
C14 C13 H13 125.1 . .
Fe1 C13 H13 126.3 . .
C13 C14 C10 107.0(4) . .
C13 C14 Fe1 69.5(3) . .
C10 C14 Fe1 68.8(2) . .
C13 C14 H14 126.5 . .
C10 C14 H14 126.5 . .
Fe1 C14 H14 126.7 . .
C19 C15 C16 107.3(5) . .
C19 C15 Fe1 70.2(3) . .
C16 C15 Fe1 70.3(3) . .
C19 C15 H15 126.4 . .
C16 C15 H15 126.4 . .
Fe1 C15 H15 124.8 . .
C17 C16 C15 109.6(6) . .
C17 C16 Fe1 70.8(3) . .
C15 C16 Fe1 69.3(3) . .
C17 C16 H16 125.2 . .
C15 C16 H16 125.2 . .
Fe1 C16 H16 126.3 . .
C16 C17 C18 106.7(5) . .
C16 C17 Fe1 69.4(3) . .
C18 C17 Fe1 69.0(3) . .
C16 C17 H17 126.7 . .
C18 C17 H17 126.7 . .
Fe1 C17 H17 126.5 . .
C19 C18 C17 108.3(6) . .
C19 C18 Fe1 69.7(3) . .
C17 C18 Fe1 70.7(3) . .
C19 C18 H18 125.9 . .
C17 C18 H18 125.9 . .
Fe1 C18 H18 125.4 . .
C15 C19 C18 108.2(6) . .
C15 C19 Fe1 69.6(3) . .
C18 C19 Fe1 69.8(3) . .
C15 C19 H19 125.9 . .
C18 C19 H19 125.9 . .
Fe1 C19 H19 126.2 . .
C24 O1 C25 116.0(4) . .
C27 O2 C26 115.3(4) . .
C31 O4 C30 118.7(4) . .
C36 O5 C37 117.5(3) . .
C39 O6 C38 112.5(3) . .
C40 O7 C41 112.2(3) . .
C43 O8 C42 117.5(4) . .
C43 C20 C21 118.6(6) . .
C43 C20 H20 120.7 . .
C21 C20 H20 120.7 . .
C22 C21 C20 120.4(6) . .
C22 C21 H21 119.8 . .
C20 C21 H21 119.8 . .
C21 C22 C23 121.6(6) . .
C21 C22 H22 119.2 . .
C23 C22 H22 119.2 . .
C22 C23 C24 120.7(6) . .
C22 C23 H23 119.7 . .
C24 C23 H23 119.7 . .
O1 C24 C43 115.4(4) . .
O1 C24 C23 125.9(5) . .
C43 C24 C23 118.7(5) . .
O1 C25 C26 109.4(4) . .
O1 C25 H25A 109.8 . .
C26 C25 H25A 109.8 . .
O1 C25 H25B 109.8 . .
C26 C25 H25B 109.8 . .
H25A C25 H25B 108.3 . .
O2 C26 C25 112.2(4) . .
O2 C26 H26A 109.2 . .
C25 C26 H26A 109.2 . .
O2 C26 H26B 109.2 . .
C25 C26 H26B 109.2 . .
H26A C26 H26B 107.9 . .
O4 C31 C36 116.2(4) . .
O4 C31 C32 125.3(5) . .
C36 C31 C32 118.5(5) . .
C33 C32 C31 119.7(5) . .
C33 C32 H32 120.1 . .
C31 C32 H32 120.1 . .
C34 C33 C32 120.8(5) . .
C34 C33 H33 119.6 . .
C32 C33 H33 119.6 . .
C33 C34 C35 120.7(6) . .
C33 C34 H34 119.6 . .
C35 C34 H34 119.6 . .
C36 C35 C34 119.6(5) . .
C36 C35 H35 120.2 . .
C34 C35 H35 120.2 . .
C35 C36 O5 124.9(4) . .
C35 C36 C31 120.6(5) . .
O5 C36 C31 114.5(4) . .
O5 C37 C38 107.2(4) . .
O5 C37 H37A 110.3 . .
C38 C37 H37A 110.3 . .
O5 C37 H37B 110.3 . .
C38 C37 H37B 110.3 . .
H37A C37 H37B 108.5 . .
O6 C38 C37 112.5(4) . .
O6 C38 H38A 109.1 . .
C37 C38 H38A 109.1 . .
O6 C38 H38B 109.1 . .
C37 C38 H38B 109.1 . .
H38A C38 H38B 107.8 . .
O6 C39 C40 108.9(4) . .
O6 C39 H39A 109.9 . .
C40 C39 H39A 109.9 . .
O6 C39 H39B 109.9 . .
C40 C39 H39B 109.9 . .
H39A C39 H39B 108.3 . .
O7 C40 C39 108.3(4) . .
O7 C40 H40A 110.0 . .
C39 C40 H40A 110.0 . .
O7 C40 H40B 110.0 . .
C39 C40 H40B 110.0 . .
H40A C40 H40B 108.4 . .
O7 C41 C42 108.7(4) . .
O7 C41 H41A 110.0 . .
C42 C41 H41A 110.0 . .
O7 C41 H41B 110.0 . .
C42 C41 H41B 110.0 . .
H41A C41 H41B 108.3 . .
O8 C42 C41 108.4(4) . .
O8 C42 H42A 110.0 . .
C41 C42 H42A 110.0 . .
O8 C42 H42B 110.0 . .
C41 C42 H42B 110.0 . .
H42A C42 H42B 108.4 . .
O8 C43 C24 116.2(4) . .
O8 C43 C20 123.8(5) . .
C24 C43 C20 119.9(5) . .
F5 P1 F3 179.3(2) . .
F5 P1 F4 93.7(3) . .
F3 P1 F4 86.6(3) . .
F5 P1 F6 88.6(3) . .
F3 P1 F6 91.1(3) . .
F4 P1 F6 177.5(3) . .
F5 P1 F2 90.8(2) . .
F3 P1 F2 89.8(2) . .
F4 P1 F2 90.48(18) . .
F6 P1 F2 90.24(19) . .
F5 P1 F1 88.8(2) . .
F3 P1 F1 90.6(2) . .
F4 P1 F1 89.23(18) . .
F6 P1 F1 90.06(18) . .
F2 P1 F1 179.5(2) . .
O2 C27 C28 117.7(5) . .
O2 C27 H27A 107.9 . .
C28 C27 H27A 107.9 . .
O2 C27 H27B 107.9 . .
C28 C27 H27B 107.9 . .
H27A C27 H27B 107.2 . .
C28 O3 C29 122.3(5) . .
O3 C28 C27 124.2(5) . .
O3 C28 H28A 106.3 . .
C27 C28 H28A 106.3 . .
O3 C28 H28B 106.3 . .
C27 C28 H28B 106.3 . .
H28A C28 H28B 106.4 . .
O3 C29 C30 109.7(5) . .
O3 C29 H29A 109.7 . .
C30 C29 H29A 109.7 . .
O3 C29 H29B 109.7 . .
C30 C29 H29B 109.7 . .
H29A C29 H29B 108.2 . .
O4 C30 C29 108.9(5) . .
O4 C30 H30A 109.9 . .
C29 C30 H30A 109.9 . .
O4 C30 H30B 109.9 . .
C29 C30 H30B 109.9 . .
H30A C30 H30B 108.3 . .

loop_
_geom_bond_atom_site_label_1
_geom_bond_atom_site_label_2
_geom_bond_distance
_geom_bond_site_symmetry_2
Fe1 C10 2.017(4) .
Fe1 C15 2.018(5) .
Fe1 C11 2.019(4) .
Fe1 C19 2.025(5) .
Fe1 C18 2.027(5) .
Fe1 C13 2.030(5) .
Fe1 C16 2.031(5) .
Fe1 C12 2.031(5) .
Fe1 C14 2.034(4) .
Fe1 C17 2.050(5) .
N1 C2 1.494(5) .
N1 C1 1.506(4) .
N1 H1A 0.8900 .
N1 H1B 0.8900 .
C1 C10 1.498(5) .
C1 H1C 0.9700 .
C1 H1D 0.9700 .
C2 C3 1.495(5) .
C2 H2A 0.9700 .
C2 H2B 0.9700 .
C3 C8 1.377(6) .
C3 C4 1.378(6) .
C4 C5 1.386(6) .
C4 H4 0.9300 .
C5 C6 1.371(7) .
C5 H5 0.9300 .
C6 C7 1.377(7) .
C6 C9 1.512(6) .
C7 C8 1.368(6) .
C7 H7 0.9300 .
C8 H8 0.9300 .
C9 H9A 0.9600 .
C9 H9B 0.9600 .
C9 H9C 0.9600 .
C10 C11 1.407(6) .
C10 C14 1.424(6) .
C11 H11 0.9300 .
C12 C13 1.370(7) .
C12 H12 0.9300 .
C13 C14 1.411(7) .
C13 H13 0.9300 .
C14 H14 0.9300 .
C15 C19 1.389(8) .
C15 C16 1.397(8) .
C15 H15 0.9300 .
C16 C17 1.389(8) .
C16 H16 0.9300 .
C17 C18 1.405(8) .
C17 H17 0.9300 .
C18 C19 1.404(8) .
C18 H18 0.9300 .
C19 H19 0.9300 .
O1 C24 1.356(5) .
O1 C25 1.451(5) .
O2 C27 1.361(6) .
O2 C26 1.413(6) .
O4 C31 1.376(6) .
O4 C30 1.425(5) .
O5 C36 1.374(5) .
O5 C37 1.434(5) .
O6 C39 1.424(5) .
O6 C38 1.427(5) .
O7 C40 1.402(5) .
O7 C41 1.418(5) .
O8 C43 1.376(5) .
O8 C42 1.429(5) .
C20 C43 1.401(7) .
C20 C21 1.411(9) .
C20 H20 0.9300 .
C21 C22 1.333(9) .
C21 H21 0.9300 .
C22 C23 1.358(8) .
C22 H22 0.9300 .
C23 C24 1.397(7) .
C23 H23 0.9300 .
C24 C43 1.389(7) .
C25 C26 1.473(6) .
C25 H25A 0.9700 .
C25 H25B 0.9700 .
C26 H26A 0.9700 .
C26 H26B 0.9700 .
C31 C36 1.392(6) .
C31 C32 1.394(7) .
C32 C33 1.380(8) .
C32 H32 0.9300 .
C33 C34 1.343(8) .
C33 H33 0.9300 .
C34 C35 1.382(7) .
C34 H34 0.9300 .
C35 C36 1.369(6) .
C35 H35 0.9300 .
C37 C38 1.483(6) .
C37 H37A 0.9700 .
C37 H37B 0.9700 .
C38 H38A 0.9700 .
C38 H38B 0.9700 .
C39 C40 1.495(7) .
C39 H39A 0.9700 .
C39 H39B 0.9700 .
C40 H40A 0.9700 .
C40 H40B 0.9700 .
C41 C42 1.486(7) .
C41 H41A 0.9700 .
C41 H41B 0.9700 .
C42 H42A 0.9700 .
C42 H42B 0.9700 .
P1 F5 1.548(4) .
P1 F3 1.566(4) .
P1 F4 1.568(3) .
P1 F6 1.573(3) .
P1 F2 1.574(3) .
P1 F1 1.583(3) .
C27 C28 1.414(8) .
C27 H27A 0.9700 .
C27 H27B 0.9700 .
O3 C28 1.229(6) .
O3 C29 1.404(6) .
C28 H28A 0.9700 .
C28 H28B 0.9700 .
C29 C30 1.464(8) .
C29 H29A 0.9700 .
C29 H29B 0.9700 .
C30 H30A 0.9700 .
C30 H30B 0.9700 .
